data_1505740
loop_
_publ_author_name
'Bujak, Maciej'
'Angel, Ross J.'

_publ_section_title
;
 High-pressure- and low-temperature-induced changes in
 [(CH3)2NH(CH2)2NH3][SbCl5].
;
_journal_issue 21
_journal_name_full 'The journal of physical chemistry. B'
_journal_page_first 10322
_journal_page_last 10331
_journal_paper_doi 10.1021/jp060652v
_journal_volume 110
_journal_year 2006
_chemical_formula_moiety '2(C4 H14 N2), Cl6 Sb, Cl4 Sb'
_chemical_formula_sum 'C8 H28 Cl10 N4 Sb2'
_chemical_formula_weight 778.34
_chemical_name_common
;
  N,N-Dimethylethylenediammonium Pentachloroantimonate(III)
;
_chemical_name_systematic
; 
  N,N-Dimethylethylenediammonium Pentachloroantimonate(III)  
;
_space_group_IT_number 14
_symmetry_cell_setting monoclinic
_symmetry_space_group_name_Hall '-P 2yn'
_symmetry_space_group_name_H-M 'P 1 21/n 1'
_atom_sites_solution_hydrogens geom
_atom_sites_solution_primary Patterson
_atom_sites_solution_secondary difmap
_audit_creation_method SHELXL-97
_cell_angle_alpha 90.00
_cell_angle_beta 107.349(7)
_cell_angle_gamma 90.00
_cell_formula_units_Z 4
_cell_length_a 24.6490(12)
_cell_length_b 10.0612(5)
_cell_length_c 10.1210(4)
_cell_measurement_pressure 1000000
_cell_measurement_reflns_used 25
_cell_measurement_temperature 297(2)
_cell_measurement_theta_max 12.3
_cell_measurement_theta_min 4.5
_cell_volume 2395.8(2)
_computing_cell_refinement
;
 Single software; Angel, R. J.; Downs, R. T.; Finger, L. W. High-Pressure and 
 High-Temperature Crystal Chemistry; edited by R. M. Hazen and R. T. Downs, 
 pp. 559 - 596. The Mineralogical  Society of America: Washington DC, 2000 
;
_computing_data_collection 'CrysAlis CCD (Oxford Diffraction, 2004)'
_computing_data_reduction
; 
 CrysAlis RED (Oxford Diffraction, 2004); AVERAGE v2.2 (R. J. Angel, 2003), 
 www. crystal.vt.edu 
;
_computing_molecular_graphics 'Bruker SHELXTL NT (Sheldrick, 2001)'
_computing_publication_material 'SHELXL-97 (Sheldrick, 1997)'
_computing_structure_refinement 'SHELXL-97 (Sheldrick, 1997)'
_computing_structure_solution 'SHELXS-97 (Sheldrick, 1990)'
_diffrn_ambient_environment 'Diamond-anvil cell, N~2~ pressure medium'
_diffrn_ambient_pressure 1000000
_diffrn_ambient_temperature 297(2)
_diffrn_measured_fraction_theta_full 0.354
_diffrn_measured_fraction_theta_max 0.354
_diffrn_measurement_device_type 'Oxford Diffraction Xcalibur-1'
_diffrn_measurement_method \w-scans
_diffrn_radiation_monochromator graphite
_diffrn_radiation_source 'fine-focus sealed tube'
_diffrn_radiation_type MoK\a
_diffrn_radiation_wavelength 0.71073
_diffrn_reflns_av_R_equivalents 0.064
_diffrn_reflns_av_sigmaI/netI 0.7307
_diffrn_reflns_limit_h_max 15
_diffrn_reflns_limit_h_min -7
_diffrn_reflns_limit_k_max 11
_diffrn_reflns_limit_k_min 0
_diffrn_reflns_limit_l_max 0
_diffrn_reflns_limit_l_min -12
_diffrn_reflns_number 1485
_diffrn_reflns_theta_full 25.00
_diffrn_reflns_theta_max 25.00
_diffrn_reflns_theta_min 2.92
_exptl_absorpt_coefficient_mu 3.374
_exptl_absorpt_correction_T_max 0.7741
_exptl_absorpt_correction_T_min 0.4981
_exptl_absorpt_correction_type numerical
_exptl_absorpt_process_details
;
  Correction for absorption affects of the diamond anvil cell
  and the sample were made using ABSORB 6.0;  
  R. J. Angel, J. Appl. Cryst. (2004) 37, 486
;
_exptl_crystal_colour colorless
_exptl_crystal_density_diffrn 2.158
_exptl_crystal_density_method 'not measured'
_exptl_crystal_description plate
_exptl_crystal_F_000 1504
_exptl_crystal_size_max 0.24
_exptl_crystal_size_mid 0.22
_exptl_crystal_size_min 0.08
_refine_diff_density_max 0.386
_refine_diff_density_min -0.348
_refine_diff_density_rms 0.086
_refine_ls_extinction_method none
_refine_ls_goodness_of_fit_ref 1.087
_refine_ls_hydrogen_treatment constr
_refine_ls_matrix_type full
_refine_ls_number_parameters 217
_refine_ls_number_reflns 1485
_refine_ls_number_restraints 224
_refine_ls_restrained_S_all 1.021
_refine_ls_R_factor_all 0.1315
_refine_ls_R_factor_gt 0.0566
_refine_ls_shift/su_max 0.000
_refine_ls_shift/su_mean 0.000
_refine_ls_structure_factor_coef Fsqd
_refine_ls_weighting_details 'calc w=1/[\s^2^(Fo^2^)+(0.0181P)^2^+0.0000P] where P=(Fo^2^+2Fc^2^)/3'
_refine_ls_weighting_scheme calc
_refine_ls_wR_factor_gt 0.0732
_refine_ls_wR_factor_ref 0.0878
_reflns_number_gt 897
_reflns_number_total 1485
_reflns_threshold_expression >2sigma(I)
_cod_data_source_file jp060652vsi20060131_042319.cif
_cod_data_source_block 1.00GPa
_cod_depositor_comments
;
The following automatic conversions were performed:
'_atom_site_symetry_multiplicity' tag replaced with
'_atom_site_symmetry_multiplicity'.

Automatic conversion script
Id: cif_correct_tags 1440 2010-10-19 06:21:57Z saulius 
;
_cod_original_sg_symbol_H-M 'P 21/n'
_cod_database_code 1505740

loop_
_symmetry_equiv_pos_as_xyz
'x, y, z'
'-x+1/2, y+1/2, -z+1/2'
'-x, -y, -z'
'x-1/2, -y-1/2, z-1/2'

loop_
_atom_site_label
_atom_site_type_symbol
_atom_site_fract_x
_atom_site_fract_y
_atom_site_fract_z
_atom_site_U_iso_or_equiv
_atom_site_adp_type
_atom_site_occupancy
_atom_site_symmetry_multiplicity
_atom_site_calc_flag
_atom_site_refinement_flags
Sb11 Sb 0.11485(12) 0.97166(9) 0.29582(12) 0.0233(14) Uani 1 1 d U
Cl11 Cl 0.1704(4) 1.0736(4) 0.1656(5) 0.035(3) Uani 1 1 d U
Cl12 Cl 0.0449(5) 1.1472(4) 0.2396(5) 0.047(3) Uani 1 1 d U
Cl13 Cl 0.2045(4) 0.7648(4) 0.3608(5) 0.034(3) Uani 1 1 d U
Cl14 Cl 0.0644(4) 0.8403(4) 0.0784(5) 0.046(3) Uani 1 1 d U
Cl15 Cl 0.1765(4) 1.1222(3) 0.5019(4) 0.027(3) Uani 1 1 d U
Sb21 Sb 0.11188(12) 0.77295(9) 0.78584(13) 0.0240(14) Uani 1 1 d U
Cl21 Cl 0.1770(4) 0.6744(4) 0.6781(5) 0.029(3) Uani 1 1 d U
Cl22 Cl 0.0453(5) 0.5896(4) 0.6963(5) 0.050(3) Uani 1 1 d U
Cl23 Cl 0.1994(4) 0.9745(4) 0.8537(5) 0.032(3) Uani 1 1 d U
Cl24 Cl 0.0689(4) 0.8994(4) 0.5622(5) 0.033(3) Uani 1 1 d U
Cl25 Cl 0.1649(4) 0.6183(4) 0.9972(4) 0.031(3) Uani 1 1 d U
N11 N 0.2377(13) 0.3295(11) 0.3633(15) 0.031(3) Uani 1 1 d U
H111 H 0.2601 0.2990 0.3156 0.037 Uiso 1 1 d R
H112 H 0.2579 0.3812 0.4318 0.037 Uiso 1 1 d R
H113 H 0.2235 0.2615 0.3984 0.037 Uiso 1 1 d R
C11 C 0.1899(16) 0.4092(15) 0.2695(17) 0.031(3) Uani 1 1 d U
H114 H 0.1700 0.3554 0.1903 0.038 Uiso 1 1 d R
H115 H 0.2053 0.4864 0.2358 0.038 Uiso 1 1 d R
C12 C 0.1515(16) 0.4518(15) 0.3399(18) 0.031(3) Uani 1 1 d U
H116 H 0.1338 0.3737 0.3655 0.038 Uiso 1 1 d R
H117 H 0.1727 0.4963 0.4246 0.038 Uiso 1 1 d R
N12 N 0.1070(12) 0.5420(12) 0.2596(14) 0.034(3) Uani 1 1 d U
H118 H 0.1253 0.6097 0.2309 0.041 Uiso 1 1 d R
C13 C 0.0663(16) 0.4843(14) 0.1349(16) 0.038(4) Uani 1 1 d U
H119 H 0.0875 0.4610 0.0728 0.057 Uiso 1 1 d R
H120 H 0.0487 0.4062 0.1581 0.057 Uiso 1 1 d R
H121 H 0.0374 0.5478 0.0912 0.057 Uiso 1 1 d R
C14 C 0.0748(14) 0.6049(14) 0.3446(17) 0.038(3) Uani 1 1 d U
H122 H 0.0999 0.6594 0.4144 0.056 Uiso 1 1 d R
H123 H 0.0449 0.6588 0.2868 0.056 Uiso 1 1 d R
H124 H 0.0586 0.5371 0.3878 0.056 Uiso 1 1 d R
N21 N 0.2337(12) 0.4102(11) 0.8617(13) 0.023(3) Uani 1 1 d U
H211 H 0.2593 0.4332 0.8196 0.028 Uiso 1 1 d R
H212 H 0.2504 0.3605 0.9353 0.028 Uiso 1 1 d R
H213 H 0.2194 0.4830 0.8884 0.028 Uiso 1 1 d R
C21 C 0.1864(15) 0.3321(13) 0.7648(17) 0.022(3) Uani 1 1 d U
H214 H 0.1700 0.3860 0.6832 0.026 Uiso 1 1 d R
H215 H 0.2029 0.2539 0.7357 0.026 Uiso 1 1 d R
C22 C 0.1362(15) 0.2839(13) 0.8247(17) 0.022(2) Uani 1 1 d U
H216 H 0.1135 0.3606 0.8324 0.026 Uiso 1 1 d R
H217 H 0.1527 0.2480 0.9170 0.026 Uiso 1 1 d R
N22 N 0.1008(12) 0.1928(11) 0.7441(14) 0.027(2) Uani 1 1 d U
H218 H 0.1222 0.1256 0.7259 0.033 Uiso 1 1 d R
C23 C 0.0661(16) 0.2509(14) 0.6109(18) 0.035(4) Uani 1 1 d U
H219 H 0.0908 0.2844 0.5609 0.053 Uiso 1 1 d R
H220 H 0.0438 0.3225 0.6300 0.053 Uiso 1 1 d R
H221 H 0.0413 0.1848 0.5563 0.053 Uiso 1 1 d R
C24 C 0.0658(14) 0.1413(13) 0.8229(17) 0.033(3) Uani 1 1 d U
H222 H 0.0896 0.1016 0.9063 0.049 Uiso 1 1 d R
H223 H 0.0399 0.0759 0.7701 0.049 Uiso 1 1 d R
H224 H 0.0445 0.2130 0.8460 0.049 Uiso 1 1 d R

loop_
_atom_site_aniso_label
_atom_site_aniso_U_11
_atom_site_aniso_U_22
_atom_site_aniso_U_33
_atom_site_aniso_U_23
_atom_site_aniso_U_13
_atom_site_aniso_U_12
Sb11 0.021(5) 0.0264(6) 0.0240(8) -0.0014(5) 0.0085(17) -0.0017(10)
Cl11 0.034(9) 0.044(2) 0.034(2) 0.0021(19) 0.022(4) -0.004(3)
Cl12 0.045(9) 0.041(2) 0.047(3) -0.002(2) 0.005(4) 0.001(4)
Cl13 0.037(9) 0.040(2) 0.028(2) -0.0027(19) 0.014(4) -0.004(3)
Cl14 0.050(9) 0.049(2) 0.037(3) -0.009(2) 0.009(4) 0.003(4)
Cl15 0.024(9) 0.032(2) 0.025(2) -0.0014(18) 0.005(4) -0.001(3)
Sb21 0.023(5) 0.0237(6) 0.0266(8) 0.0021(5) 0.0099(17) 0.0018(10)
Cl21 0.026(9) 0.035(2) 0.029(2) 0.0045(17) 0.012(4) 0.012(3)
Cl22 0.041(9) 0.036(2) 0.071(3) -0.005(2) 0.017(5) -0.003(4)
Cl23 0.032(9) 0.033(2) 0.030(2) 0.0001(18) 0.009(4) -0.005(3)
Cl24 0.031(9) 0.035(2) 0.034(3) 0.0062(19) 0.010(4) 0.000(3)
Cl25 0.034(9) 0.035(2) 0.026(3) 0.0011(18) 0.012(4) -0.002(3)
N11 0.031(5) 0.032(4) 0.032(4) 0.001(3) 0.012(4) 0.000(4)
C11 0.032(4) 0.033(4) 0.031(4) 0.004(3) 0.012(3) -0.002(3)
C12 0.032(4) 0.032(4) 0.031(4) 0.000(3) 0.012(3) 0.000(3)
N12 0.033(4) 0.036(4) 0.034(3) 0.001(3) 0.013(3) 0.000(3)
C13 0.037(6) 0.038(5) 0.039(4) 0.003(4) 0.009(4) -0.001(4)
C14 0.035(5) 0.040(4) 0.038(4) -0.001(3) 0.011(4) 0.000(4)
N21 0.022(5) 0.027(4) 0.023(4) -0.001(3) 0.011(4) -0.002(4)
C21 0.022(4) 0.022(4) 0.023(3) -0.003(3) 0.008(3) 0.001(3)
C22 0.022(3) 0.022(3) 0.022(3) -0.0002(10) 0.0070(12) 0.0001(10)
N22 0.026(4) 0.025(3) 0.030(3) -0.002(3) 0.007(3) 0.000(3)
C23 0.032(6) 0.036(5) 0.035(4) -0.002(4) 0.006(4) 0.001(4)
C24 0.028(5) 0.031(4) 0.037(4) -0.001(3) 0.007(4) 0.000(3)

loop_
_atom_type_symbol
_atom_type_description
_atom_type_scat_dispersion_real
_atom_type_scat_dispersion_imag
_atom_type_scat_source
C C 0.0033 0.0016 'International Tables Vol C Tables 4.2.6.8 and 6.1.1.4'
H H 0.0000 0.0000 'International Tables Vol C Tables 4.2.6.8 and 6.1.1.4'
N N 0.0061 0.0033 'International Tables Vol C Tables 4.2.6.8 and 6.1.1.4'
Cl Cl 0.1484 0.1585 'International Tables Vol C Tables 4.2.6.8 and 6.1.1.4'
Sb Sb -0.5866 1.5461 'International Tables Vol C Tables 4.2.6.8 and 6.1.1.4'

loop_
_geom_angle_atom_site_label_1
_geom_angle_atom_site_label_2
_geom_angle_atom_site_label_3
_geom_angle
_geom_angle_site_symmetry_3
Cl11 Sb11 Cl12 92.5(2) .
Cl11 Sb11 Cl13 84.9(2) .
Cl11 Sb11 Cl14 87.6(2) .
Cl11 Sb11 Cl15 84.31(19) .
Cl12 Sb11 Cl13 177.3(2) .
Cl12 Sb11 Cl14 92.6(2) .
Cl12 Sb11 Cl15 88.2(2) .
Cl14 Sb11 Cl13 88.1(2) .
Cl15 Sb11 Cl13 90.7(2) .
Cl14 Sb11 Cl15 171.9(2) .
Cl11 Sb11 Cl24 159.2(2) .
Cl12 Sb11 Cl24 87.61(18) .
Cl13 Sb11 Cl24 94.53(15) .
Cl14 Sb11 Cl24 113.14(19) .
Cl15 Sb11 Cl24 74.92(18) .
Sb11 Cl14 Sb21 128.3(3) 1_554
Cl21 Sb21 Cl22 89.2(2) .
Cl21 Sb21 Cl23 81.1(2) .
Cl21 Sb21 Cl24 87.7(2) .
Cl21 Sb21 Cl25 83.63(18) .
Cl22 Sb21 Cl23 169.77(19) .
Cl22 Sb21 Cl24 89.5(2) .
Cl22 Sb21 Cl25 88.4(2) .
Cl24 Sb21 Cl23 86.8(2) .
Cl25 Sb21 Cl23 93.8(2) .
Cl24 Sb21 Cl25 171.12(18) .
Cl21 Sb21 Cl14 152.2(2) 1_556
Cl22 Sb21 Cl14 95.78(19) 1_556
Cl23 Sb21 Cl14 94.34(15) 1_556
Cl24 Sb21 Cl14 119.56(19) 1_556
Cl25 Sb21 Cl14 69.26(17) 1_556
Sb21 Cl24 Sb11 133.2(3) .
C11 N11 H111 109.7 .
C11 N11 H112 109.4 .
H111 N11 H112 109.3 .
C11 N11 H113 109.4 .
H111 N11 H113 109.5 .
H112 N11 H113 109.5 .
C12 C11 N11 111.1(15) .
C12 C11 H114 109.7 .
N11 C11 H114 109.4 .
C12 C11 H115 109.0 .
N11 C11 H115 109.5 .
H114 C11 H115 108.1 .
C11 C12 N12 114.3(15) .
C11 C12 H116 108.1 .
N12 C12 H116 109.1 .
C11 C12 H117 108.8 .
N12 C12 H117 108.7 .
H116 C12 H117 107.7 .
C12 N12 C13 115.8(14) .
C12 N12 C14 112.7(14) .
C13 N12 C14 109(2) .
C12 N12 H118 106.3 .
C13 N12 H118 107.3 .
C14 N12 H118 105.6 .
N12 C13 H119 106.9 .
N12 C13 H120 110.8 .
H119 C13 H120 109.5 .
N12 C13 H121 110.8 .
H119 C13 H121 109.5 .
H120 C13 H121 109.3 .
N12 C14 H122 109.4 .
N12 C14 H123 109.7 .
H122 C14 H123 109.6 .
N12 C14 H124 109.3 .
H122 C14 H124 109.5 .
H123 C14 H124 109.3 .
C21 N21 H211 110.3 .
C21 N21 H212 109.1 .
H211 N21 H212 109.3 .
C21 N21 H213 109.1 .
H211 N21 H213 109.5 .
H212 N21 H213 109.5 .
N21 C21 C22 116.6(12) .
N21 C21 H214 107.9 .
C22 C21 H214 108.6 .
N21 C21 H215 107.9 .
C22 C21 H215 108.0 .
H214 C21 H215 107.5 .
N22 C22 C21 114.0(13) .
N22 C22 H216 107.6 .
C21 C22 H216 108.5 .
N22 C22 H217 109.7 .
C21 C22 H217 109.0 .
H216 C22 H217 107.8 .
C22 N22 C24 107.1(13) .
C22 N22 C23 111.9(13) .
C24 N22 C23 112(2) .
C22 N22 H218 108.3 .
C24 N22 H218 109.0 .
C23 N22 H218 108.7 .
N22 C23 H219 109.5 .
N22 C23 H220 108.8 .
H219 C23 H220 109.5 .
N22 C23 H221 110.2 .
H219 C23 H221 109.6 .
H220 C23 H221 109.3 .
N22 C24 H222 109.1 .
N22 C24 H223 110.3 .
H222 C24 H223 109.6 .
N22 C24 H224 109.0 .
H222 C24 H224 109.6 .
H223 C24 H224 109.3 .

loop_
_geom_bond_atom_site_label_1
_geom_bond_atom_site_label_2
_geom_bond_distance
_geom_bond_site_symmetry_2
Sb11 Cl11 2.396(6) .
Sb11 Cl12 2.415(8) .
Sb11 Cl13 2.964(8) .
Sb11 Cl14 2.550(6) .
Sb11 Cl15 2.657(6) .
Sb11 Cl24 3.302(5) .
Sb21 Cl21 2.406(7) .
Sb21 Cl22 2.457(8) .
Sb21 Cl23 2.890(8) .
Sb21 Cl24 2.537(5) .
Sb21 Cl25 2.653(6) .
Sb21 Cl14 3.558(5) 1_556
N11 C11 1.51(4) .
N11 H111 0.8900 .
N11 H112 0.8900 .
N11 H113 0.8901 .
C11 C12 1.41(3) .
C11 H114 0.9700 .
C11 H115 0.9700 .
C12 N12 1.47(4) .
C12 H116 0.9701 .
C12 H117 0.9700 .
N12 C13 1.48(3) .
N12 C14 1.48(2) .
N12 H118 0.9100 .
C13 H119 0.9598 .
C13 H120 0.9600 .
C13 H121 0.9601 .
C14 H122 0.9600 .
C14 H123 0.9601 .
C14 H124 0.9601 .
N21 C21 1.50(3) .
N21 H211 0.8900 .
N21 H212 0.8900 .
N21 H213 0.8900 .
C21 C22 1.61(4) .
C21 H214 0.9701 .
C21 H215 0.9700 .
C22 N22 1.36(3) .
C22 H216 0.9700 .
C22 H217 0.9700 .
N22 C24 1.44(2) .
N22 C23 1.48(3) .
N22 H218 0.9100 .
C23 H219 0.9599 .
C23 H220 0.9601 .
C23 H221 0.9601 .
C24 H222 0.9600 .
C24 H223 0.9600 .
C24 H224 0.9600 .

loop_
_geom_hbond_atom_site_label_D
_geom_hbond_atom_site_label_H
_geom_hbond_atom_site_label_A
_geom_hbond_distance_DH
_geom_hbond_distance_HA
_geom_hbond_distance_DA
_geom_hbond_angle_DHA
_geom_hbond_site_symmetry_A
N11 H111 Cl13 0.89 2.23 3.086(17) 160.1 2_545
N11 H112 Cl23 0.89 2.31 3.175(19) 164.0 2_546
N11 H113 Cl15 0.89 2.26 3.140(18) 167.9 1_545
N12 H118 Cl13 0.91 2.54 3.22(2) 132.2 .
N21 H211 Cl15 0.89 2.77 3.09(2) 102.4 2_546
N21 H211 Cl23 0.89 2.31 3.168(17) 160.7 2_546
N21 H212 Cl13 0.89 2.25 3.129(18) 171.2 2_546
N21 H213 Cl21 0.89 2.83 3.306(17) 115.0 .
N21 H213 Cl25 0.89 2.40 3.245(18) 159.2 .
N22 H218 Cl23 0.91 2.48 3.22(2) 138.8 1_545
C11 H115 Cl25 0.97 2.67 3.375(16) 129.5 1_554
C13 H119 Cl25 0.96 2.76 3.42(3) 126.8 1_554
C21 H215 Cl15 0.97 2.62 3.349(13) 132.1 1_545

loop_
_geom_torsion_atom_site_label_1
_geom_torsion_atom_site_label_2
_geom_torsion_atom_site_label_3
_geom_torsion_atom_site_label_4
_geom_torsion
_geom_torsion_site_symmetry_1
_geom_torsion_site_symmetry_4
Cl11 Sb11 Cl14 Sb21 20.5(3) . 1_554
Cl12 Sb11 Cl14 Sb21 112.8(3) . 1_554
Cl13 Sb11 Cl14 Sb21 -64.5(3) . 1_554
Cl15 Sb11 Cl14 Sb21 17.0(18) . 1_554
Cl11 Sb11 Cl24 Sb21 -69.5(6) . .
Cl12 Sb11 Cl24 Sb21 -160.1(3) . .
Cl13 Sb11 Cl24 Sb21 18.1(3) . .
Cl14 Sb11 Cl24 Sb21 108.0(3) . .
Cl15 Sb11 Cl24 Sb21 -71.3(3) . .
Cl24 Sb11 Cl14 Sb21 -158.7(2) . 1_554
Cl14 Sb21 Cl24 Sb11 155.7(2) 1_556 .
Cl21 Sb21 Cl24 Sb11 -18.7(3) . .
Cl22 Sb21 Cl24 Sb11 -107.9(3) . .
Cl23 Sb21 Cl24 Sb11 62.5(3) . .
Cl25 Sb21 Cl24 Sb11 -31.5(19) . .
N11 C11 C12 N12 174(2) . .
C11 C12 N12 C13 65(3) . .
C11 C12 N12 C14 -168.8(19) . .
N21 C21 C22 N22 -167.7(19) . .
C21 C22 N22 C23 -68(3) . .
C21 C22 N22 C24 169.1(18) . .
